data_2009358
loop_
_publ_author_name
'Richardson, Des R.'
'Becker, Erika'
'Bernhardt, Paul V.'

_publ_section_title
;
 The biologically active iron chelators 2-pyridylcarboxaldehyde
 isonicotinoylhydrazone, 2-pyridylcarboxaldehyde benzoylhydrazone
 monohydrate and 2-furaldehyde isonicotinoylhydrazone
;
_journal_issue 12
_journal_name_full 'Acta Crystallographica Section C'
_journal_page_first 2102
_journal_page_last 2105
_journal_paper_doi 10.1107/S0108270199011531
_journal_volume 55
_journal_year 1999
_chemical_formula_iupac 'C13 H11 N3 O1, H2 O1'
_chemical_formula_moiety 'C13 H11 N3 O1, H2 O1'
_chemical_formula_sum 'C13 H13 N3 O2'
_chemical_formula_weight 243.26
_chemical_name_systematic
;
 2-pyridinecarboxaldehyde benzoyl hydrazone hydrate
;
_space_group_IT_number 61
_symmetry_cell_setting orthorhombic
_symmetry_space_group_name_Hall '-P 2ac 2ab'
_symmetry_space_group_name_H-M 'P b c a'
_audit_creation_method SHELXL-97
_cell_angle_alpha 90.00
_cell_angle_beta 90.00
_cell_angle_gamma 90.00
_cell_formula_units_Z 8
_cell_length_a 7.1468(6)
_cell_length_b 11.994(7)
_cell_length_c 29.493(5)
_cell_measurement_reflns_used 25
_cell_measurement_temperature 296(2)
_cell_measurement_theta_max 13.4
_cell_measurement_theta_min 11.3
_cell_volume 2528.1(16)
_computing_cell_refinement 'SET4 in CAD-4 Software'
_computing_data_collection 'CAD-4 Software (Enraf-Nonius, 1989)'
_computing_data_reduction 'Xtal3.2 (Hall et al., 1992)'
_computing_molecular_graphics 'PLATON (Spek, 1990)'
_computing_publication_material SHELXL97
_computing_structure_refinement 'SHELXL97 (Sheldrick, 1997)'
_computing_structure_solution 'SHELXS86 (Sheldrick, 1990)'
_diffrn_ambient_temperature 296(2)
_diffrn_measured_fraction_theta_full 0.864
_diffrn_measured_fraction_theta_max 0.864
_diffrn_measurement_device_type 'Enraf-Nonius CAD4'
_diffrn_measurement_method \w-2\q
_diffrn_radiation_monochromator graphite
_diffrn_radiation_source 'fine-focus sealed tube'
_diffrn_radiation_type MoK\a
_diffrn_radiation_wavelength 0.71073
_diffrn_reflns_av_R_equivalents 0.008
_diffrn_reflns_av_sigmaI/netI 0.0127
_diffrn_reflns_limit_h_max 8
_diffrn_reflns_limit_h_min -4
_diffrn_reflns_limit_k_max 14
_diffrn_reflns_limit_k_min -4
_diffrn_reflns_limit_l_max 35
_diffrn_reflns_limit_l_min -14
_diffrn_reflns_number 2250
_diffrn_reflns_theta_full 24.97
_diffrn_reflns_theta_max 24.97
_diffrn_reflns_theta_min 2.76
_diffrn_standards_decay_% <5
_diffrn_standards_interval_time 120
_diffrn_standards_number 3
_exptl_absorpt_coefficient_mu 0.089
_exptl_absorpt_correction_type none
_exptl_crystal_colour colourless
_exptl_crystal_density_diffrn 1.278
_exptl_crystal_density_method 'not measured'
_exptl_crystal_description prism
_exptl_crystal_F_000 1024
_exptl_crystal_size_max 0.60
_exptl_crystal_size_mid 0.60
_exptl_crystal_size_min 0.50
_refine_diff_density_max 0.15
_refine_diff_density_min -0.13
_refine_ls_extinction_coef 0.0039(9)
_refine_ls_extinction_method SHELXL97
_refine_ls_goodness_of_fit_ref 1.059
_refine_ls_hydrogen_treatment constr
_refine_ls_matrix_type full
_refine_ls_number_parameters 158
_refine_ls_number_reflns 2220
_refine_ls_number_restraints 0
_refine_ls_restrained_S_all 1.059
_refine_ls_R_factor_all 0.058
_refine_ls_R_factor_gt 0.034
_refine_ls_shift/su_max <0.001
_refine_ls_shift/su_mean 0.000
_refine_ls_structure_factor_coef Fsqd
_refine_ls_weighting_details 'w = 1/[\s^2^(Fo^2^)+(0.0743P)^2^+0.2126P] where P = (Fo^2^+2Fc^2^)/3'
_refine_ls_weighting_scheme calc
_refine_ls_wR_factor_ref 0.127
_reflns_number_gt 1548
_reflns_number_total 2220
_reflns_threshold_expression I>2\s(I)
_cod_data_source_file ta1264.cif
_cod_data_source_block 2
_cod_depositor_comments
;
The following automatic conversions were performed:

'_refine_ls_weighting_scheme' value 'calc w =
1/[\s^2^(Fo^2^)+(0.0743P)^2^+0.2126P] where P = (Fo^2^+2Fc^2^)/3' was
changed to 'calc'. New tag '_refine_ls_weighting_details' was
created. The value of the new tag was set to 'w =
1/[\s^2^(Fo^2^)+(0.0743P)^2^+0.2126P] where P = (Fo^2^+2Fc^2^)/3'.

Automatic conversion script
Id: cif_fix_values 3143 2015-03-26 13:38:13Z robertas 
;
_cod_database_code 2009358

loop_
_symmetry_equiv_pos_as_xyz
'x, y, z'
'-x+1/2, -y, z+1/2'
'-x, y+1/2, -z+1/2'
'x+1/2, -y+1/2, -z'
'-x, -y, -z'
'x-1/2, y, -z-1/2'
'x, -y-1/2, z-1/2'
'-x-1/2, y-1/2, z'

loop_
_atom_site_label
_atom_site_fract_x
_atom_site_fract_y
_atom_site_fract_z
_atom_site_U_iso_or_equiv
_atom_site_adp_type
_atom_site_calc_flag
_atom_site_refinement_flags
_atom_site_occupancy
_atom_site_disorder_assembly
_atom_site_disorder_group
_atom_site_type_symbol
N1 0.12030(17) 0.22504(10) 0.04600(4) 0.0537(3) Uani d . 1 . . N
N2 0.10872(11) 0.28681(7) 0.08508(3) 0.0543(3) Uani d . 1 . . N
H2N 0.1009 0.3591 0.0821 0.065 Uiso d R 1 . . H
N3 0.10541(11) 0.28849(7) -0.07075(3) 0.0625(4) Uani d R 1 . . N
C1 0.11683(11) 0.27918(7) 0.00917(3) 0.0547(4) Uani d R 1 . . C
H1 0.1043 0.3578 0.0076 0.066 Uiso d R 1 . . H
C2 0.1235(2) 0.22207(12) -0.03465(5) 0.0515(4) Uani d . 1 . . C
C3 0.1445(2) 0.10743(13) -0.03893(6) 0.0631(4) Uani d . 1 . . C
H3 0.1580 0.0624 -0.0129 0.076 Uiso d R 1 . . H
C4 0.1443(3) 0.06080(15) -0.08129(6) 0.0725(5) Uani d . 1 . . C
H4 0.1655 -0.0137 -0.0862 0.087 Uiso d R 1 . . H
C5 0.1255(3) 0.12832(16) -0.11859(6) 0.0753(5) Uani d . 1 . . C
H5 0.1281 0.0989 -0.1487 0.090 Uiso d R 1 . . H
C6 0.1071(3) 0.24080(16) -0.11175(6) 0.0746(5) Uani d . 1 . . C
H6 0.0914 0.2896 -0.1358 0.090 Uiso d R 1 . . H
C7 0.1023(2) 0.23368(12) 0.12543(5) 0.0553(4) Uani d . 1 . . C
C8 0.0763(2) 0.30554(12) 0.16620(5) 0.0559(4) Uani d . 1 . . C
C9 0.1214(2) 0.41809(13) 0.16724(5) 0.0666(5) Uani d . 1 . . C
H9 0.1764 0.4554 0.1416 0.080 Uiso d R 1 . . H
C10 0.0890(3) 0.47985(16) 0.20607(6) 0.0795(6) Uani d . 1 . . C
H10 0.1192 0.5549 0.2060 0.095 Uiso d R 1 . . H
C11 0.0158(3) 0.43091(18) 0.24401(7) 0.0871(6) Uani d . 1 . . C
H11 -0.0014 0.4739 0.2722 0.104 Uiso d R 1 . . H
C12 -0.0270(3) 0.31977(19) 0.24350(7) 0.0883(6) Uani d . 1 . . C
H12 -0.0807 0.2861 0.2701 0.106 Uiso d R 1 . . H
C13 0.0035(3) 0.25676(15) 0.20498(6) 0.0721(5) Uani d . 1 . . C
H13 -0.0358 0.1810 0.2029 0.086 Uiso d R 1 . . H
O1 0.1124(2) 0.13181(9) 0.12856(4) 0.0765(4) Uani d . 1 . . O
O2 0.37113(16) 0.01771(8) 0.06244(4) 0.0665(4) Uani d . 1 . . O
H2A 0.2823 0.0465 0.0717 0.080 Uiso d R 1 . . H
H2B 0.4583 0.0728 0.0656 0.080 Uiso d R 1 . . H

loop_
_atom_site_aniso_label
_atom_site_aniso_U_11
_atom_site_aniso_U_22
_atom_site_aniso_U_33
_atom_site_aniso_U_12
_atom_site_aniso_U_13
_atom_site_aniso_U_23
N1 0.0595(8) 0.0419(6) 0.0597(8) 0.0043(6) -0.0028(6) -0.0052(5)
N2 0.0679(9) 0.0381(6) 0.0569(7) 0.0055(6) -0.0018(6) -0.0017(5)
N3 0.0737(10) 0.0538(8) 0.0601(8) 0.0041(6) -0.0009(6) 0.0011(6)
C1 0.0611(10) 0.0415(8) 0.0615(9) 0.0037(7) -0.0033(7) -0.0024(7)
C2 0.0489(8) 0.0460(8) 0.0594(9) 0.0008(6) -0.0022(6) -0.0028(7)
C3 0.0737(11) 0.0464(8) 0.0692(10) 0.0023(8) -0.0064(8) -0.0038(7)
C4 0.0788(12) 0.0560(9) 0.0828(12) 0.0049(9) -0.0088(9) -0.0212(9)
C5 0.0773(13) 0.0817(13) 0.0670(10) 0.0049(10) -0.0063(9) -0.0232(9)
C6 0.0879(13) 0.0773(12) 0.0586(10) 0.0072(10) -0.0038(8) -0.0005(9)
C7 0.0607(10) 0.0411(8) 0.0640(10) 0.0028(7) -0.0038(7) 0.0018(7)
C8 0.0597(9) 0.0501(8) 0.0579(9) 0.0039(7) -0.0033(7) 0.0029(7)
C9 0.0921(13) 0.0495(8) 0.0582(9) -0.0009(8) -0.0057(8) 0.0007(7)
C10 0.1077(16) 0.0576(10) 0.0730(12) 0.0043(10) -0.0094(11) -0.0081(8)
C11 0.1015(15) 0.0864(13) 0.0732(12) 0.0055(12) 0.0103(11) -0.0193(11)
C12 0.0970(15) 0.0962(14) 0.0716(12) -0.0096(12) 0.0232(11) -0.0003(11)
C13 0.0810(12) 0.0607(10) 0.0745(11) -0.0068(9) 0.0089(9) 0.0033(8)
O1 0.1142(11) 0.0403(6) 0.0750(8) 0.0054(6) -0.0007(7) 0.0048(5)
O2 0.0838(8) 0.0388(5) 0.0770(7) 0.0028(5) 0.0043(6) 0.0017(5)

loop_
_atom_type_symbol
_atom_type_description
_atom_type_scat_dispersion_real
_atom_type_scat_dispersion_imag
_atom_type_scat_source
C C 0.0033 0.0016 'International Tables Vol C Tables 4.2.6.8 and 6.1.1.4'
H H 0.0000 0.0000 'International Tables Vol C Tables 4.2.6.8 and 6.1.1.4'
N N 0.0061 0.0033 'International Tables Vol C Tables 4.2.6.8 and 6.1.1.4'
O O 0.0106 0.0060 'International Tables Vol C Tables 4.2.6.8 and 6.1.1.4'

loop_
_geom_angle_atom_site_label_1
_geom_angle_atom_site_label_2
_geom_angle_atom_site_label_3
_geom_angle
C1 N1 N2 116.27(11)
C7 N2 N1 119.15(10)
C2 N3 C6 117.68(12)
N1 C1 C2 121.14(11)
N3 C2 C3 121.89(13)
N3 C2 C1 114.93(12)
C3 C2 C1 123.17(13)
C4 C3 C2 119.17(16)
C3 C4 C5 119.38(16)
C6 C5 C4 118.19(16)
N3 C6 C5 123.69(16)
O1 C7 N2 122.28(14)
O1 C7 C8 121.46(14)
N2 C7 C8 116.23(12)
C13 C8 C9 118.64(15)
C13 C8 C7 117.92(15)
C9 C8 C7 123.43(14)
C10 C9 C8 120.01(16)
C11 C10 C9 120.77(19)
C10 C11 C12 119.67(18)
C11 C12 C13 120.44(19)
C12 C13 C8 120.45(18)

loop_
_geom_bond_atom_site_label_1
_geom_bond_atom_site_label_2
_geom_bond_site_symmetry_2
_geom_bond_distance
_geom_bond_publ_flag
N1 C1 . 1.2657(14) ?
N1 N2 . 1.3727(13) ?
N2 C7 . 1.3505(16) ?
N3 C2 . 1.3360(16) ?
N3 C6 . 1.3379(18) ?
C1 C2 . 1.4635(16) ?
C2 C3 . 1.389(2) ?
C3 C4 . 1.369(2) ?
C4 C5 . 1.373(3) ?
C5 C6 . 1.370(3) ?
C7 O1 . 1.2274(18) ?
C7 C8 . 1.491(2) ?
C8 C13 . 1.386(2) ?
C8 C9 . 1.388(2) ?
C9 C10 . 1.383(2) ?
C10 C11 . 1.367(3) ?
C11 C12 . 1.368(3) ?
C12 C13 . 1.382(2) ?

loop_
_cod_related_entry_id
_cod_related_entry_database
_cod_related_entry_code
1 ChemSpider 21182699
